data_4102140
loop_
_publ_author_name
'Guohai Xu'
'Xiaoguang Zhang'
'Peng Guo'
'Chengling Pan'
'Hongjie Zhang'
'Cheng Wang'

_publ_section_title
;
 MnII-based MIL-53 Analogues: Synthesis Using Neutral Bridging \m2-Ligands
 and Application in Liquid-Phase Adsorption and Separation of C6-C8
 Aromatics
;
_journal_name_full 'Journal of the American Chemical Society'
_journal_page_first 3656
_journal_page_last 3657
_journal_paper_doi 10.1021/ja910818a
_journal_volume 132
_journal_year 2010
_chemical_formula_moiety 'C22 H22 Mn2 N2 O10'
_chemical_formula_sum 'C22 H22 Mn2 N2 O10'
_chemical_formula_weight 584.30
_chemical_name_systematic
;
 ?
;
_space_group_IT_number 14
_symmetry_cell_setting monoclinic
_symmetry_space_group_name_Hall '-P 2ybc'
_symmetry_space_group_name_H-M 'P 1 21/c 1'
_atom_sites_solution_hydrogens geom
_atom_sites_solution_primary direct
_atom_sites_solution_secondary difmap
_audit_creation_method SHELXL-97
_cell_angle_alpha 90.00
_cell_angle_beta 90.00
_cell_angle_gamma 90.00
_cell_formula_units_Z 4
_cell_length_a 13.502(2)
_cell_length_b 10.1978(15)
_cell_length_c 17.707(3)
_cell_measurement_temperature 173(2)
_cell_measurement_theta_max 26.0
_cell_measurement_theta_min 1.5
_cell_volume 2438.1(7)
_computing_cell_refinement 'Bruker SMART'
_computing_data_collection 'Bruker SMART'
_computing_data_reduction 'Bruker SAINT software (Bruker, 1999)'
_computing_molecular_graphics 'SHELXTL-PLUS (Sheldrick, 1990)'
_computing_publication_material SHELXL-97
_computing_structure_refinement 'SHELXL-97 (Sheldrick, 1997)'
_computing_structure_solution 'SHELXS-97(Sheldrick, 1997)'
_diffrn_ambient_temperature 173(2)
_diffrn_measured_fraction_theta_full 0.995
_diffrn_measured_fraction_theta_max 0.995
_diffrn_measurement_device_type 'Bruker SMART APEX CCD'
_diffrn_measurement_method '\w scan'
_diffrn_radiation_monochromator graphite
_diffrn_radiation_source 'fine-focus sealed tube'
_diffrn_radiation_type MoK\a
_diffrn_radiation_wavelength 0.71073
_diffrn_reflns_av_R_equivalents 0.0502
_diffrn_reflns_av_sigmaI/netI 0.0617
_diffrn_reflns_limit_h_max 16
_diffrn_reflns_limit_h_min -16
_diffrn_reflns_limit_k_max 12
_diffrn_reflns_limit_k_min -12
_diffrn_reflns_limit_l_max 21
_diffrn_reflns_limit_l_min -11
_diffrn_reflns_number 12863
_diffrn_reflns_theta_full 25.99
_diffrn_reflns_theta_max 25.99
_diffrn_reflns_theta_min 1.51
_diffrn_standards_decay_% none
_diffrn_standards_interval_count none
_diffrn_standards_interval_time none
_diffrn_standards_number none
_exptl_absorpt_coefficient_mu 1.094
_exptl_absorpt_correction_T_max 0.266
_exptl_absorpt_correction_T_min 0.227
_exptl_absorpt_correction_type empirical
_exptl_absorpt_process_details SADABS
_exptl_crystal_colour colorless
_exptl_crystal_density_diffrn 1.592
_exptl_crystal_density_meas ?
_exptl_crystal_density_method 'not measured'
_exptl_crystal_description rod
_exptl_crystal_F_000 1192
_exptl_crystal_size_max 0.15
_exptl_crystal_size_mid 0.10
_exptl_crystal_size_min 0.06
_refine_diff_density_max 0.631
_refine_diff_density_min -0.558
_refine_diff_density_rms 0.111
_refine_ls_extinction_method none
_refine_ls_goodness_of_fit_ref 1.087
_refine_ls_hydrogen_treatment constr
_refine_ls_matrix_type full
_refine_ls_number_parameters 325
_refine_ls_number_reflns 4777
_refine_ls_number_restraints 0
_refine_ls_restrained_S_all 1.087
_refine_ls_R_factor_all 0.0883
_refine_ls_R_factor_gt 0.0609
_refine_ls_shift/su_max 0.000
_refine_ls_shift/su_mean 0.000
_refine_ls_structure_factor_coef Fsqd
_refine_ls_weighting_details 'calc w=1/[\s^2^(Fo^2^)+(0.0519P)^2^+13.6774P] where P=(Fo^2^+2Fc^2^)/3'
_refine_ls_weighting_scheme calc
_refine_ls_wR_factor_gt 0.1521
_refine_ls_wR_factor_ref 0.1667
_reflns_number_gt 3448
_reflns_number_total 4777
_reflns_threshold_expression >2sigma(I)
_cod_data_source_file ja910818a_si_002_05.cif
_cod_data_source_block 4a
_cod_depositor_comments
;
The following automatic conversions were performed:

'_exptl_crystal_density_meas' value 'none' was changed to '?' - the
value is perceived as not measured.

Automatic conversion script
Id: cif_fix_values 3008 2015-01-20 13:52:24Z robertas 
;
_cod_original_cell_volume 2438.1(6)
_cod_database_code 4102140

loop_
_symmetry_equiv_pos_as_xyz
'x, y, z'
'-x, y+1/2, -z+1/2'
'-x, -y, -z'
'x, -y-1/2, z-1/2'

loop_
_atom_site_label
_atom_site_type_symbol
_atom_site_fract_x
_atom_site_fract_y
_atom_site_fract_z
_atom_site_U_iso_or_equiv
_atom_site_adp_type
_atom_site_occupancy
_atom_site_symmetry_multiplicity
_atom_site_calc_flag
_atom_site_refinement_flags
_atom_site_disorder_assembly
_atom_site_disorder_group
C1 C 0.6717(4) 0.1489(6) 0.6307(3) 0.0234(12) Uani 1 1 d . . .
C2 C 0.6602(4) 0.2221(5) 0.7041(3) 0.0208(12) Uani 1 1 d . . .
C3 C 0.5668(4) 0.2300(6) 0.7379(3) 0.0237(12) Uani 1 1 d . . .
H3 H 0.5121 0.1922 0.7145 0.028 Uiso 1 1 calc R . .
C4 C 0.5562(4) 0.2934(5) 0.8053(3) 0.0211(12) Uani 1 1 d . . .
H4 H 0.4937 0.3014 0.8269 0.025 Uiso 1 1 calc R . .
C5 C 0.6396(4) 0.3468(5) 0.8424(3) 0.0181(11) Uani 1 1 d . . .
C6 C 0.7323(4) 0.3399(6) 0.8085(3) 0.0230(12) Uani 1 1 d . . .
H6 H 0.7876 0.3753 0.8322 0.028 Uiso 1 1 calc R . .
C7 C 0.7412(4) 0.2785(6) 0.7377(3) 0.0264(13) Uani 1 1 d . . .
H7 H 0.8023 0.2762 0.7136 0.032 Uiso 1 1 calc R . .
C8 C 0.7707(4) -0.1764(6) 0.6219(3) 0.0251(13) Uani 1 1 d . . .
C9 C 0.8205(4) -0.2319(5) 0.6908(3) 0.0202(12) Uani 1 1 d . . .
C10 C 0.7645(4) -0.2908(6) 0.7462(3) 0.0241(12) Uani 1 1 d . . .
H10 H 0.6961 -0.2958 0.7405 0.029 Uiso 1 1 calc R . .
C11 C 0.8090(4) -0.3435(5) 0.8111(3) 0.0204(12) Uani 1 1 d . . .
H11 H 0.7701 -0.3824 0.8482 0.025 Uiso 1 1 calc R . .
C12 C 0.9124(4) -0.3373(5) 0.8198(3) 0.0204(12) Uani 1 1 d . . .
C13 C 0.9681(4) -0.2767(6) 0.7642(3) 0.0246(13) Uani 1 1 d . . .
H13 H 1.0364 -0.2710 0.7697 0.030 Uiso 1 1 calc R . .
C14 C 0.9231(4) -0.2241(6) 0.7000(3) 0.0278(13) Uani 1 1 d . . .
H14 H 0.9616 -0.1837 0.6631 0.033 Uiso 1 1 calc R . .
C15 C 0.9610(4) -0.3974(5) 0.8893(3) 0.0201(12) Uani 1 1 d . . .
C16 C 0.5233(5) -0.3143(6) 0.4418(3) 0.0302(14) Uani 1 1 d . . .
H16 H 0.4642 -0.2919 0.4654 0.036 Uiso 1 1 calc R . .
C17 C 0.8523(5) 0.3700(6) 0.4879(4) 0.0295(14) Uani 1 1 d . . .
H17 H 0.8335 0.3702 0.5385 0.035 Uiso 1 1 calc R . .
C18 C 0.6120(6) -0.4573(8) 0.3575(5) 0.056(2) Uani 1 1 d . . .
H18A H 0.5995 -0.5369 0.3302 0.084 Uiso 1 1 calc R . .
H18B H 0.6662 -0.4705 0.3917 0.084 Uiso 1 1 calc R . .
H18C H 0.6283 -0.3885 0.3226 0.084 Uiso 1 1 calc R . .
C19 C 0.4350(5) -0.4988(7) 0.3887(4) 0.0458(18) Uani 1 1 d . . .
H19A H 0.4503 -0.5718 0.3564 0.069 Uiso 1 1 calc R . .
H19B H 0.3847 -0.4459 0.3655 0.069 Uiso 1 1 calc R . .
H19C H 0.4115 -0.5307 0.4365 0.069 Uiso 1 1 calc R . .
C20 C 0.8995(7) 0.4934(7) 0.3765(4) 0.058(2) Uani 1 1 d . . .
H20A H 0.9088 0.5836 0.3629 0.087 Uiso 1 1 calc R . .
H20B H 0.8489 0.4555 0.3453 0.087 Uiso 1 1 calc R . .
H20C H 0.9604 0.4464 0.3695 0.087 Uiso 1 1 calc R . .
C21 C 0.8582(6) 0.6099(7) 0.4970(4) 0.0483(19) Uani 1 1 d . . .
H21A H 0.8742 0.6815 0.4639 0.072 Uiso 1 1 calc R . .
H21B H 0.9021 0.6110 0.5396 0.072 Uiso 1 1 calc R . .
H21C H 0.7911 0.6187 0.5141 0.072 Uiso 1 1 calc R . .
C22 C 0.6276(4) 0.0886(5) 0.4171(3) 0.0177(11) Uani 1 1 d . . .
N1 N 0.5234(4) -0.4207(5) 0.4002(3) 0.0341(12) Uani 1 1 d . . .
N2 N 0.8696(4) 0.4852(5) 0.4560(3) 0.0355(13) Uani 1 1 d . . .
O1 O 0.7435(3) 0.1792(4) 0.5891(2) 0.0287(9) Uani 1 1 d . . .
O2 O 0.6084(3) 0.0614(4) 0.6177(2) 0.0297(10) Uani 1 1 d . . .
O3 O 0.8195(3) -0.1030(4) 0.5781(2) 0.0317(10) Uani 1 1 d . . .
O4 O 0.6812(3) -0.2073(4) 0.6106(2) 0.0311(10) Uani 1 1 d . . .
O5 O 0.6995(3) 0.0235(4) 0.4463(2) 0.0224(9) Uani 1 1 d . . .
O6 O 0.9554(3) 0.1472(4) 0.5936(2) 0.0309(10) Uani 1 1 d . . .
O7 O 0.9144(3) -0.0162(4) 0.4239(2) 0.0281(9) Uani 1 1 d . . .
O8 O 0.4533(3) -0.0955(4) 0.5492(2) 0.0271(9) Uani 1 1 d . . .
O9 O 0.8589(3) 0.2624(4) 0.4564(2) 0.0291(9) Uani 1 1 d . . .
O10 O 0.5962(3) -0.2403(4) 0.4523(2) 0.0302(10) Uani 1 1 d . . .
Mn1 Mn 0.84673(6) 0.07453(8) 0.51660(4) 0.0172(2) Uani 1 1 d . . .
Mn2 Mn 0.61081(6) -0.08119(8) 0.53237(4) 0.0181(2) Uani 1 1 d . . .

loop_
_atom_site_aniso_label
_atom_site_aniso_U_11
_atom_site_aniso_U_22
_atom_site_aniso_U_33
_atom_site_aniso_U_23
_atom_site_aniso_U_13
_atom_site_aniso_U_12
C1 0.024(3) 0.026(3) 0.020(3) 0.001(2) -0.003(2) 0.011(2)
C2 0.028(3) 0.020(3) 0.015(3) -0.001(2) 0.005(2) -0.001(2)
C3 0.017(3) 0.030(3) 0.025(3) -0.005(3) 0.001(2) -0.004(2)
C4 0.018(3) 0.028(3) 0.018(3) -0.004(2) 0.005(2) -0.001(2)
C5 0.019(3) 0.020(3) 0.015(3) 0.001(2) -0.002(2) 0.000(2)
C6 0.021(3) 0.029(3) 0.019(3) -0.005(2) -0.003(2) -0.002(2)
C7 0.023(3) 0.036(3) 0.020(3) 0.000(3) 0.002(2) 0.006(3)
C8 0.032(3) 0.021(3) 0.022(3) -0.001(2) -0.006(2) 0.007(3)
C9 0.025(3) 0.016(3) 0.020(3) 0.003(2) -0.006(2) 0.001(2)
C10 0.020(3) 0.028(3) 0.024(3) 0.003(3) -0.001(2) -0.002(2)
C11 0.018(3) 0.026(3) 0.017(3) 0.006(2) -0.001(2) -0.002(2)
C12 0.019(3) 0.022(3) 0.020(3) 0.003(2) -0.004(2) 0.003(2)
C13 0.015(3) 0.034(3) 0.025(3) 0.007(3) -0.003(2) -0.002(2)
C14 0.027(3) 0.029(3) 0.027(3) 0.008(3) 0.001(2) -0.001(3)
C15 0.022(3) 0.020(3) 0.018(3) -0.003(2) 0.000(2) 0.005(2)
C16 0.030(3) 0.033(3) 0.028(3) 0.003(3) -0.006(3) 0.005(3)
C17 0.034(3) 0.026(3) 0.028(3) -0.001(3) -0.001(3) -0.002(3)
C18 0.055(5) 0.047(5) 0.066(6) -0.021(4) 0.007(4) 0.002(4)
C19 0.048(4) 0.040(4) 0.049(5) -0.009(4) -0.006(3) -0.011(3)
C20 0.094(7) 0.031(4) 0.050(5) 0.006(4) 0.031(5) 0.008(4)
C21 0.060(5) 0.031(4) 0.054(5) -0.008(3) 0.009(4) -0.003(3)
C22 0.020(3) 0.019(3) 0.014(3) -0.004(2) 0.000(2) -0.005(2)
N1 0.043(3) 0.024(3) 0.036(3) -0.003(2) -0.007(2) -0.005(2)
N2 0.049(3) 0.021(3) 0.037(3) 0.004(2) 0.013(3) 0.000(2)
O1 0.030(2) 0.033(2) 0.023(2) -0.0053(18) 0.0057(17) 0.0050(18)
O2 0.031(2) 0.036(2) 0.022(2) -0.0080(19) 0.0004(17) -0.0038(19)
O3 0.046(3) 0.027(2) 0.022(2) 0.0095(18) -0.0065(19) 0.0006(19)
O4 0.028(2) 0.036(2) 0.029(2) 0.0068(19) -0.0093(17) 0.0049(19)
O5 0.026(2) 0.023(2) 0.018(2) 0.0028(16) -0.0020(16) 0.0045(17)
O6 0.024(2) 0.034(2) 0.035(2) -0.0115(19) -0.0144(18) 0.0031(18)
O7 0.025(2) 0.036(2) 0.024(2) -0.0108(19) -0.0012(17) 0.0032(18)
O8 0.018(2) 0.042(3) 0.021(2) 0.0026(18) 0.0010(16) -0.0028(18)
O9 0.038(2) 0.024(2) 0.025(2) -0.0019(18) 0.0026(18) -0.0005(18)
O10 0.027(2) 0.029(2) 0.035(2) -0.0039(19) -0.0071(18) -0.0014(18)
Mn1 0.0164(4) 0.0199(4) 0.0153(4) -0.0017(3) -0.0012(3) -0.0002(3)
Mn2 0.0166(4) 0.0206(4) 0.0171(4) 0.0016(3) -0.0017(3) 0.0007(3)

loop_
_atom_type_symbol
_atom_type_description
_atom_type_scat_dispersion_real
_atom_type_scat_dispersion_imag
_atom_type_scat_source
C C 0.0033 0.0016 'International Tables Vol C Tables 4.2.6.8 and 6.1.1.4'
H H 0.0000 0.0000 'International Tables Vol C Tables 4.2.6.8 and 6.1.1.4'
N N 0.0061 0.0033 'International Tables Vol C Tables 4.2.6.8 and 6.1.1.4'
O O 0.0106 0.0060 'International Tables Vol C Tables 4.2.6.8 and 6.1.1.4'
Mn Mn 0.3368 0.7283 'International Tables Vol C Tables 4.2.6.8 and 6.1.1.4'

loop_
_geom_angle_atom_site_label_1
_geom_angle_atom_site_label_2
_geom_angle_atom_site_label_3
_geom_angle
_geom_angle_site_symmetry_1
_geom_angle_site_symmetry_3
_geom_angle_publ_flag
O1 C1 O2 126.3(5) . . ?
O1 C1 C2 117.6(5) . . ?
O2 C1 C2 116.1(5) . . ?
C7 C2 C3 120.6(5) . . ?
C7 C2 C1 120.0(5) . . ?
C3 C2 C1 119.4(5) . . ?
C4 C3 C2 119.8(5) . . ?
C4 C3 H3 120.1 . . ?
C2 C3 H3 120.1 . . ?
C3 C4 C5 120.4(5) . . ?
C3 C4 H4 119.8 . . ?
C5 C4 H4 119.8 . . ?
C6 C5 C4 119.8(5) . . ?
C6 C5 C22 120.4(5) . 4_566 ?
C4 C5 C22 119.9(5) . 4_566 ?
C5 C6 C7 119.0(5) . . ?
C5 C6 H6 120.5 . . ?
C7 C6 H6 120.5 . . ?
C2 C7 C6 120.4(5) . . ?
C2 C7 H7 119.8 . . ?
C6 C7 H7 119.8 . . ?
O3 C8 O4 123.2(5) . . ?
O3 C8 C9 119.2(5) . . ?
O4 C8 C9 117.5(5) . . ?
C10 C9 C14 119.2(5) . . ?
C10 C9 C8 119.8(5) . . ?
C14 C9 C8 121.1(5) . . ?
C9 C10 C11 121.0(5) . . ?
C9 C10 H10 119.5 . . ?
C11 C10 H10 119.5 . . ?
C10 C11 C12 119.8(5) . . ?
C10 C11 H11 120.1 . . ?
C12 C11 H11 120.1 . . ?
C13 C12 C11 118.8(5) . . ?
C13 C12 C15 121.4(5) . . ?
C11 C12 C15 119.9(5) . . ?
C12 C13 C14 121.0(5) . . ?
C12 C13 H13 119.5 . . ?
C14 C13 H13 119.5 . . ?
C13 C14 C9 120.2(5) . . ?
C13 C14 H14 119.9 . . ?
C9 C14 H14 119.9 . . ?
O7 C15 O6 126.3(5) 4_556 2_746 ?
O7 C15 C12 117.7(5) 4_556 . ?
O6 C15 C12 115.9(5) 2_746 . ?
O10 C16 N1 125.5(6) . . ?
O10 C16 H16 117.2 . . ?
N1 C16 H16 117.2 . . ?
O9 C17 N2 125.6(6) . . ?
O9 C17 H17 117.2 . . ?
N2 C17 H17 117.2 . . ?
N1 C18 H18A 109.5 . . ?
N1 C18 H18B 109.5 . . ?
H18A C18 H18B 109.5 . . ?
N1 C18 H18C 109.5 . . ?
H18A C18 H18C 109.5 . . ?
H18B C18 H18C 109.5 . . ?
N1 C19 H19A 109.5 . . ?
N1 C19 H19B 109.5 . . ?
H19A C19 H19B 109.5 . . ?
N1 C19 H19C 109.5 . . ?
H19A C19 H19C 109.5 . . ?
H19B C19 H19C 109.5 . . ?
N2 C20 H20A 109.5 . . ?
N2 C20 H20B 109.5 . . ?
H20A C20 H20B 109.5 . . ?
N2 C20 H20C 109.5 . . ?
H20A C20 H20C 109.5 . . ?
H20B C20 H20C 109.5 . . ?
N2 C21 H21A 109.5 . . ?
N2 C21 H21B 109.5 . . ?
H21A C21 H21B 109.5 . . ?
N2 C21 H21C 109.5 . . ?
H21A C21 H21C 109.5 . . ?
H21B C21 H21C 109.5 . . ?
O8 C22 O5 119.8(5) 3_656 . ?
O8 C22 C5 119.8(5) 3_656 4_565 ?
O5 C22 C5 120.3(5) . 4_565 ?
C16 N1 C19 122.2(6) . . ?
C16 N1 C18 120.2(6) . . ?
C19 N1 C18 117.3(6) . . ?
C17 N2 C20 120.6(5) . . ?
C17 N2 C21 122.5(5) . . ?
C20 N2 C21 116.9(5) . . ?
C1 O1 Mn1 136.1(4) . . ?
C1 O2 Mn2 127.9(4) . . ?
C8 O3 Mn1 154.3(4) . . ?
C8 O4 Mn2 112.4(4) . . ?
C22 O5 Mn2 96.8(3) . . ?
C22 O5 Mn1 136.2(3) . . ?
Mn2 O5 Mn1 101.27(14) . . ?
C15 O6 Mn1 130.3(4) 2_756 . ?
C15 O7 Mn1 156.9(4) 4 . ?
C22 O8 Mn2 158.1(4) 3_656 . ?
C22 O8 Mn2 86.1(3) 3_656 3_656 ?
Mn2 O8 Mn2 102.48(15) . 3_656 ?
C17 O9 Mn1 123.3(4) . . ?
C16 O10 Mn2 128.4(4) . . ?
O7 Mn1 O6 110.75(16) . . ?
O7 Mn1 O3 95.72(17) . . ?
O6 Mn1 O3 94.97(17) . . ?
O7 Mn1 O1 163.54(16) . . ?
O6 Mn1 O1 83.87(16) . . ?
O3 Mn1 O1 90.29(16) . . ?
O7 Mn1 O9 88.39(16) . . ?
O6 Mn1 O9 87.49(16) . . ?
O3 Mn1 O9 174.11(16) . . ?
O1 Mn1 O9 84.64(15) . . ?
O7 Mn1 O5 81.89(14) . . ?
O6 Mn1 O5 167.01(14) . . ?
O3 Mn1 O5 86.45(15) . . ?
O1 Mn1 O5 83.21(14) . . ?
O9 Mn1 O5 89.96(14) . . ?
O2 Mn2 O4 87.52(17) . . ?
O2 Mn2 O8 86.10(16) . . ?
O4 Mn2 O8 108.16(16) . . ?
O2 Mn2 O10 172.11(16) . . ?
O4 Mn2 O10 90.80(16) . . ?
O8 Mn2 O10 87.10(16) . . ?
O2 Mn2 O5 99.80(15) . . ?
O4 Mn2 O5 120.09(15) . . ?
O8 Mn2 O5 131.51(15) . . ?
O10 Mn2 O5 87.71(15) . . ?
O2 Mn2 O8 84.84(15) . 3_656 ?
O4 Mn2 O8 170.17(15) . 3_656 ?
O8 Mn2 O8 77.52(15) . 3_656 ?
O10 Mn2 O8 97.59(15) . 3_656 ?
O5 Mn2 O8 55.53(13) . 3_656 ?

loop_
_geom_bond_atom_site_label_1
_geom_bond_atom_site_label_2
_geom_bond_distance
_geom_bond_site_symmetry_2
_geom_bond_publ_flag
C1 O1 1.256(7) . ?
C1 O2 1.257(7) . ?
C1 C2 1.507(8) . ?
C2 C7 1.372(8) . ?
C2 C3 1.398(8) . ?
C3 C4 1.365(8) . ?
C3 H3 0.9300 . ?
C4 C5 1.413(7) . ?
C4 H4 0.9300 . ?
C5 C6 1.390(7) . ?
C5 C22 1.485(7) 4_566 ?
C6 C7 1.406(8) . ?
C6 H6 0.9300 . ?
C7 H7 0.9300 . ?
C8 O3 1.264(7) . ?
C8 O4 1.265(7) . ?
C8 C9 1.504(7) . ?
C9 C10 1.375(8) . ?
C9 C14 1.397(8) . ?
C10 C11 1.404(8) . ?
C10 H10 0.9300 . ?
C11 C12 1.406(7) . ?
C11 H11 0.9300 . ?
C12 C13 1.385(8) . ?
C12 C15 1.523(7) . ?
C13 C14 1.396(8) . ?
C13 H13 0.9300 . ?
C14 H14 0.9300 . ?
C15 O7 1.245(7) 4_556 ?
C15 O6 1.254(7) 2_746 ?
C16 O10 1.254(7) . ?
C16 N1 1.310(8) . ?
C16 H16 0.9300 . ?
C17 O9 1.235(7) . ?
C17 N2 1.324(8) . ?
C17 H17 0.9300 . ?
C18 N1 1.463(9) . ?
C18 H18A 0.9600 . ?
C18 H18B 0.9600 . ?
C18 H18C 0.9600 . ?
C19 N1 1.450(8) . ?
C19 H19A 0.9600 . ?
C19 H19B 0.9600 . ?
C19 H19C 0.9600 . ?
C20 N2 1.466(8) . ?
C20 H20A 0.9600 . ?
C20 H20B 0.9600 . ?
C20 H20C 0.9600 . ?
C21 N2 1.473(8) . ?
C21 H21A 0.9600 . ?
C21 H21B 0.9600 . ?
C21 H21C 0.9600 . ?
C22 O8 1.247(6) 3_656 ?
C22 O5 1.286(6) . ?
C22 C5 1.485(7) 4_565 ?
O1 Mn1 2.175(4) . ?
O2 Mn2 2.097(4) . ?
O3 Mn1 2.145(4) . ?
O4 Mn2 2.115(4) . ?
O5 Mn2 2.213(4) . ?
O5 Mn1 2.403(4) . ?
O6 C15 1.254(7) 2_756 ?
O6 Mn1 2.136(4) . ?
O7 C15 1.245(7) 4 ?
O7 Mn1 2.094(4) . ?
O8 C22 1.247(6) 3_656 ?
O8 Mn2 2.152(4) . ?
O8 Mn2 2.466(4) 3_656 ?
O9 Mn1 2.198(4) . ?
O10 Mn2 2.164(4) . ?
Mn2 O8 2.466(4) 3_656 ?

loop_
_geom_torsion_atom_site_label_1
_geom_torsion_atom_site_label_2
_geom_torsion_atom_site_label_3
_geom_torsion_atom_site_label_4
_geom_torsion
_geom_torsion_site_symmetry_1
_geom_torsion_site_symmetry_2
_geom_torsion_site_symmetry_3
_geom_torsion_site_symmetry_4
_geom_torsion_publ_flag
O1 C1 C2 C7 -24.9(8) . . . . ?
O2 C1 C2 C7 154.1(5) . . . . ?
O1 C1 C2 C3 156.0(5) . . . . ?
O2 C1 C2 C3 -25.0(8) . . . . ?
C7 C2 C3 C4 -0.6(9) . . . . ?
C1 C2 C3 C4 178.4(5) . . . . ?
C2 C3 C4 C5 -2.3(9) . . . . ?
C3 C4 C5 C6 2.9(8) . . . . ?
C3 C4 C5 C22 -177.8(5) . . . 4_566 ?
C4 C5 C6 C7 -0.5(8) . . . . ?
C22 C5 C6 C7 -179.8(5) 4_566 . . . ?
C3 C2 C7 C6 3.0(9) . . . . ?
C1 C2 C7 C6 -176.0(5) . . . . ?
C5 C6 C7 C2 -2.4(9) . . . . ?
O3 C8 C9 C10 167.8(5) . . . . ?
O4 C8 C9 C10 -12.9(8) . . . . ?
O3 C8 C9 C14 -11.8(8) . . . . ?
O4 C8 C9 C14 167.4(5) . . . . ?
C14 C9 C10 C11 -0.3(9) . . . . ?
C8 C9 C10 C11 180.0(5) . . . . ?
C9 C10 C11 C12 -0.6(9) . . . . ?
C10 C11 C12 C13 1.2(8) . . . . ?
C10 C11 C12 C15 -178.5(5) . . . . ?
C11 C12 C13 C14 -0.9(9) . . . . ?
C15 C12 C13 C14 178.8(5) . . . . ?
C12 C13 C14 C9 0.0(9) . . . . ?
C10 C9 C14 C13 0.6(9) . . . . ?
C8 C9 C14 C13 -179.7(5) . . . . ?
C13 C12 C15 O7 -157.6(5) . . . 4_556 ?
C11 C12 C15 O7 22.1(8) . . . 4_556 ?
C13 C12 C15 O6 23.1(8) . . . 2_746 ?
C11 C12 C15 O6 -157.2(5) . . . 2_746 ?
O10 C16 N1 C19 -177.8(6) . . . . ?
O10 C16 N1 C18 -3.9(10) . . . . ?
O9 C17 N2 C20 -0.1(10) . . . . ?
O9 C17 N2 C21 178.8(7) . . . . ?
O2 C1 O1 Mn1 -36.9(9) . . . . ?
C2 C1 O1 Mn1 142.0(4) . . . . ?
O1 C1 O2 Mn2 9.6(8) . . . . ?
C2 C1 O2 Mn2 -169.2(4) . . . . ?
O4 C8 O3 Mn1 56.5(12) . . . . ?
C9 C8 O3 Mn1 -124.3(8) . . . . ?
O3 C8 O4 Mn2 -17.6(7) . . . . ?
C9 C8 O4 Mn2 163.2(4) . . . . ?
O8 C22 O5 Mn2 14.0(5) 3_656 . . . ?
C5 C22 O5 Mn2 -164.6(4) 4_565 . . . ?
O8 C22 O5 Mn1 -100.1(6) 3_656 . . . ?
C5 C22 O5 Mn1 81.3(6) 4_565 . . . ?
N2 C17 O9 Mn1 172.3(5) . . . . ?
N1 C16 O10 Mn2 -169.6(4) . . . . ?
C15 O7 Mn1 O6 72.1(10) 4 . . . ?
C15 O7 Mn1 O3 -25.4(10) 4 . . . ?
C15 O7 Mn1 O1 -136.3(9) 4 . . . ?
C15 O7 Mn1 O9 158.8(10) 4 . . . ?
C15 O7 Mn1 O5 -111.0(10) 4 . . . ?
C15 O6 Mn1 O7 -33.8(5) 2_756 . . . ?
C15 O6 Mn1 O3 64.2(5) 2_756 . . . ?
C15 O6 Mn1 O1 154.0(5) 2_756 . . . ?
C15 O6 Mn1 O9 -121.1(5) 2_756 . . . ?
C15 O6 Mn1 O5 160.0(6) 2_756 . . . ?
C8 O3 Mn1 O7 -146.1(9) . . . . ?
C8 O3 Mn1 O6 102.4(9) . . . . ?
C8 O3 Mn1 O1 18.5(9) . . . . ?
C8 O3 Mn1 O9 -12(2) . . . . ?
C8 O3 Mn1 O5 -64.6(9) . . . . ?
C1 O1 Mn1 O7 89.2(8) . . . . ?
C1 O1 Mn1 O6 -117.5(6) . . . . ?
C1 O1 Mn1 O3 -22.5(6) . . . . ?
C1 O1 Mn1 O9 154.5(6) . . . . ?
C1 O1 Mn1 O5 63.9(5) . . . . ?
C17 O9 Mn1 O7 -162.0(5) . . . . ?
C17 O9 Mn1 O6 -51.2(5) . . . . ?
C17 O9 Mn1 O3 63.6(17) . . . . ?
C17 O9 Mn1 O1 32.9(5) . . . . ?
C17 O9 Mn1 O5 116.1(5) . . . . ?
C22 O5 Mn1 O7 -120.1(5) . . . . ?
Mn2 O5 Mn1 O7 127.45(17) . . . . ?
C22 O5 Mn1 O6 46.9(9) . . . . ?
Mn2 O5 Mn1 O6 -65.6(7) . . . . ?
C22 O5 Mn1 O3 143.6(5) . . . . ?
Mn2 O5 Mn1 O3 31.15(16) . . . . ?
C22 O5 Mn1 O1 52.9(5) . . . . ?
Mn2 O5 Mn1 O1 -59.56(16) . . . . ?
C22 O5 Mn1 O9 -31.7(5) . . . . ?
Mn2 O5 Mn1 O9 -144.17(16) . . . . ?
C1 O2 Mn2 O4 92.4(5) . . . . ?
C1 O2 Mn2 O8 -159.2(5) . . . . ?
C1 O2 Mn2 O10 170.3(10) . . . . ?
C1 O2 Mn2 O5 -27.7(5) . . . . ?
C1 O2 Mn2 O8 -81.4(5) . . . 3_656 ?
C8 O4 Mn2 O2 -73.9(4) . . . . ?
C8 O4 Mn2 O8 -159.0(4) . . . . ?
C8 O4 Mn2 O10 113.8(4) . . . . ?
C8 O4 Mn2 O5 26.0(4) . . . . ?
C8 O4 Mn2 O8 -34.9(11) . . . 3_656 ?
C22 O8 Mn2 O2 -25.8(10) 3_656 . . . ?
Mn2 O8 Mn2 O2 85.57(17) 3_656 . . . ?
C22 O8 Mn2 O4 60.3(11) 3_656 . . . ?
Mn2 O8 Mn2 O4 171.67(15) 3_656 . . . ?
C22 O8 Mn2 O10 150.2(10) 3_656 . . . ?
Mn2 O8 Mn2 O10 -98.44(17) 3_656 . . . ?
C22 O8 Mn2 O5 -125.5(10) 3_656 . . . ?
Mn2 O8 Mn2 O5 -14.1(3) 3_656 . . . ?
C22 O8 Mn2 O8 -111.4(11) 3_656 . . 3_656 ?
Mn2 O8 Mn2 O8 0.0 3_656 . . 3_656 ?
C16 O10 Mn2 O2 17.8(15) . . . . ?
C16 O10 Mn2 O4 95.5(5) . . . . ?
C16 O10 Mn2 O8 -12.7(5) . . . . ?
C16 O10 Mn2 O5 -144.4(5) . . . . ?
C16 O10 Mn2 O8 -89.6(5) . . . 3_656 ?
C22 O5 Mn2 O2 -84.1(3) . . . . ?
Mn1 O5 Mn2 O2 55.76(17) . . . . ?
C22 O5 Mn2 O4 -177.0(3) . . . . ?
Mn1 O5 Mn2 O4 -37.1(2) . . . . ?
C22 O5 Mn2 O8 9.3(4) . . . . ?
Mn1 O5 Mn2 O8 149.23(17) . . . . ?
C22 O5 Mn2 O10 93.4(3) . . . . ?
Mn1 O5 Mn2 O10 -126.68(16) . . . . ?
C22 O5 Mn2 O8 -7.4(3) . . . 3_656 ?
Mn1 O5 Mn2 O8 132.5(2) . . . 3_656 ?
